data_1573071
loop_
_publ_author_name
'Griffin, Liam P.'
'Aldridge, Simon'

_publ_section_title
;
 Zinc borylation and reduction by a diborane(4) species <i>via</i> B-O
 bond formation.
;
_journal_issue 46
_journal_name_full 'Chemical science'
_journal_page_first 19577
_journal_page_last 19582
_journal_paper_doi 10.1039/d4sc06389a
_journal_volume 15
_journal_year 2024
_chemical_formula_moiety 'C58 H82 B2 N4 O6 Zn2'
_chemical_formula_sum 'C58 H82 B2 N4 O6 Zn2'
_chemical_formula_weight 1083.63
_space_group_crystal_system monoclinic
_space_group_IT_number 14
_space_group_name_Hall '-P 2yn'
_space_group_name_H-M_alt 'P 1 21/n 1'
_atom_sites_solution_hydrogens geom
_atom_sites_solution_primary dual
_audit_creation_date 2024-04-05
_audit_creation_method
;
Olex2 1.5
(compiled 2024.02.16 svn.r378c4104 for OlexSys, GUI svn.r6928)
;
_audit_update_record
;
2024-09-19 deposited with the CCDC.	2024-11-04 downloaded from the CCDC.
;
_cell_angle_alpha 90
_cell_angle_beta 91.3130(4)
_cell_angle_gamma 90
_cell_formula_units_Z 2
_cell_length_a 14.94854(6)
_cell_length_b 11.80920(5)
_cell_length_c 16.28848(6)
_cell_measurement_reflns_used 66464
_cell_measurement_temperature 100.00(10)
_cell_measurement_theta_max 75.6150
_cell_measurement_theta_min 2.7250
_cell_volume 2874.66(2)
_computing_cell_refinement 'CrysAlisPro 1.171.43.95a (Rigaku OD, 2023)'
_computing_data_collection 'CrysAlisPro 1.171.43.95a (Rigaku OD, 2023)'
_computing_data_reduction 'CrysAlisPro 1.171.43.95a (Rigaku OD, 2023)'
_computing_molecular_graphics 'Olex2 1.5 (Dolomanov et al., 2009)'
_computing_publication_material 'Olex2 1.5 (Dolomanov et al., 2009)'
_computing_structure_refinement 'SHELXL 2018/3 (Sheldrick, 2015)'
_computing_structure_solution 'SHELXT 2018/2 (Sheldrick, 2018)'
_diffrn_ambient_environment N~2~
_diffrn_ambient_temperature 100.00(10)
_diffrn_detector 'Hybrid Pixel Array Detector'
_diffrn_detector_area_resol_mean 10.0000
_diffrn_detector_type 'HyPix-Arc 150'
_diffrn_measured_fraction_theta_full 1.000
_diffrn_measured_fraction_theta_max 0.986
_diffrn_measurement_details
;
List of Runs (angles in degrees, time in seconds):

  # Type    Start    End  Width  t~exp~   \w     \q     \k     \f   Frames
#--------------------------------------------------------------------------
  1  \w     17.00  67.00   0.50    0.05    --   56.98-110.00  39.00  100
  2  \w     83.00 108.00   0.50    0.05    --   84.06-110.00  39.00   50
  3  \w     37.00  62.00   0.50    0.05    --   84.06-110.00  39.00   50
  4  \w      4.00  29.00   0.50    0.05    --   56.98 -30.00-180.00   50
  5  \w     43.00  91.00   0.50    0.05    --   56.98-125.00 120.00   96
  6  \w      4.00  30.00   0.50    0.05    --   56.98 -30.00 -90.00   52
  7  \w      4.00  29.00   0.50    0.05    --   56.98 -30.00 150.00   50
  8  \w      4.00  29.00   0.50    0.05    --   56.98 -30.00-120.00   50
  9  \w     20.00  51.00   0.50    0.05    --   56.98 -45.00  30.00   62
 10  \w     27.00  52.00   0.50    0.05    --   69.64 -45.00 150.00   50
 11  \w     21.00  51.00   0.50    0.05    --   69.64 -45.00 -60.00   60
 12  \w     24.00  52.00   0.50    0.05    --   69.64 -45.00  90.00   56
 13  \w     21.00  52.00   0.50    0.05    --   69.64 -45.00-150.00   62
 14  \w     28.00  83.00   0.50    0.05    --   69.64 -94.00 120.00  110
 15  \w     20.00  46.00   0.50    0.05    --   69.64 -45.00 -90.00   52
 16  \w     35.00  60.00   0.50    0.05    --   69.64-110.00  39.00   50
 17  \w    102.00 128.00   0.50    0.05    --   84.06  30.00 -90.00   52
 18  \w     47.00  87.00   0.50    0.05    --   84.06 -77.00 120.00   80
 19  \w     39.00  65.00   0.50    0.05    --   84.06 -61.00-180.00   52
 20  \w     40.00  98.00   0.50    0.05    --   84.06 -94.00  30.00  116
 21  \w     56.00 105.00   0.50    0.05    --   84.06-111.00  90.00   98
 22  \w     37.00  71.00   0.50    0.05    --   84.06 -61.00-120.00   68
 23  \w     37.00  72.00   0.50    0.05    --   84.06 -61.00 120.00   70
 24  \w     43.00  83.00   0.50    0.05    --   84.06 -94.00 120.00   80
 25  \w     94.00 134.00   0.50    0.05    --   84.06  45.00 -30.00   80
 26  \w     82.00 135.00   0.50    0.05    --   84.06  30.00 -60.00  106
 27  \w     83.00 108.00   0.50    0.05    --   84.06-111.00 150.00   50
 28  \w     61.00  86.00   0.50    0.05    --   84.06 -77.00-180.00   50
 29  \w     37.00  68.00   0.50    0.05    --   84.06 -61.00  60.00   62
 30  \w     67.00  96.00   0.50    0.05    --   84.06 -94.00  90.00   58
 31  \w     91.00 135.00   0.50    0.05    --   84.06  45.00  60.00   88
 32  \w     98.00 124.00   0.50    0.05    --   84.06  45.00-180.00   52
 33  \w     53.00  98.00   0.50    0.05    --   84.06 -94.00-180.00   90
 34  \w     51.00  76.00   0.50    0.05    --   84.06 -77.00 -60.00   50
 35  \w     57.00  83.00   0.50    0.05    --   84.06 -77.00  30.00   52
 36  \w    104.00 130.00   0.50    0.05    --   84.06  45.00  30.00   52
 37  \w     98.00 127.00   0.50    0.05    --   86.75  -2.00 -87.65   58
 38  \w     45.00  81.00   0.50    0.05    --   86.75  -2.00 -87.65   72
 39  \w     57.00  95.00   0.50    0.05    --   86.75  17.00 101.36   76
 40  \w    112.00 138.00   0.50    0.05    --   86.75  21.00 168.74   52
 41  \w     47.00  98.00   0.50    0.05    --   86.75  21.00 168.74  102
 42  \w     57.00 105.00   0.50    0.05    --   86.75   8.00 -84.58   96
 43  \w     97.00 122.00   0.50    0.05    --   86.75   6.00 169.52   50
 44  \w     50.00  76.00   0.50    0.05    --   86.75   6.00 169.52   52
 45  \w     32.00  58.00   0.50    0.05    --   69.64 -53.00 119.00   52
 46  \w      4.00  31.00   0.50    0.05    --   56.98 -30.00-150.00   54
 47  \w      6.00  31.00   0.50    0.05    --   56.98 -30.00 150.00   50
 48  \w     81.00 107.00   0.50    0.05    --   69.64  61.00 -30.00   52
 49  \w     19.00  50.00   0.50    0.05    --   69.64 -45.00   0.00   62
 50  \w     89.00 121.00   0.50    0.05    --   69.64  30.00 120.00   64
 51  \w     32.00  67.00   0.50    0.05    --   69.64 -94.00 -60.00   70
 52  \w     89.00 115.00   0.50    0.05    --   69.64  61.00 150.00   52
 53  \w     49.00  83.00   0.50    0.05    --   69.64 -94.00   0.00   68
 54  \w     78.00 103.00   0.50    0.05    --   69.64-125.00   0.00   50
 55  \w     46.00  84.00   0.50    0.05    --   69.64 -94.00-150.00   76
 56  \w     73.00  99.00   0.50    0.05    --   69.64-125.00-180.00   52
 57  \w     44.00  69.00   0.50    0.05    --   84.06 -77.00   0.00   50
 58  \w     37.00  62.00   0.50    0.05    --   84.06 -61.00 -90.00   50
 59  \w     89.00 134.00   0.50    0.05    --   84.06  45.00  90.00   90
 60  \w    102.00 135.00   0.50    0.05    --   84.06  45.00 -60.00   66
 61  \w     83.00 108.00   0.50    0.05    --   84.06-111.00-120.00   50
 62  \w     81.00 106.00   0.50    0.05    --   84.06-111.00-150.00   50
 63  \w     89.00 114.00   0.50    0.05    --   84.06  45.00-180.00   50
 64  \w     53.00  93.00   0.50    0.05    --   84.06 -94.00 150.00   80
 65  \w     82.00 108.00   0.50    0.05    --   84.06-111.00 120.00   52
 66  \w     44.00  88.00   0.50    0.05    --   84.06 -77.00-150.00   88
 67  \w     51.00  77.00   0.50    0.05    --   84.06-111.00-150.00   52
 68  \w     55.00 105.00   0.50    0.05    --   84.06-111.00   0.00  100
 69  \w     55.00  97.00   0.50    0.05    --   84.06 -94.00 -60.00   84
 70  \w     43.00  69.00   0.50    0.05    --   84.06 -77.00 -30.00   52
 71  \w     82.00 114.00   0.50    0.05    --   84.06  30.00-150.00   64
 72  \w     43.00  68.00   0.50    0.05    --   84.06 -77.00-180.00   50
 73  \w    102.00 128.00   0.50    0.05    --   84.06 178.00 -30.00   52
 74  \w     82.00 107.00   0.50    0.05    --   84.06-111.00 -30.00   50
 75  \w     48.00  87.00   0.50    0.05    --   84.06-111.00  30.00   78
 76  \w     37.00  62.00   0.50    0.05    --   84.06 -61.00  30.00   50
 77  \w     47.00  72.00   0.50    0.05    --   84.06 -61.00 -60.00   50
 78  \w     49.00  83.00   0.50    0.05    --   84.06-111.00 150.00   68
 79  \w     84.00 110.00   0.50    0.05    --   84.06  30.00-120.00   52
 80  \w     83.00 116.00   0.50    0.05    --   84.06  30.00  30.00   66
 81  \w     43.00  68.00   0.50    0.05    --   84.06 -77.00  60.00   50
 82  \w     68.00 106.00   0.50    0.05    --   84.06-111.00 -90.00   76
 83  \w     58.00  84.00   0.50    0.05    --   86.75   0.00-122.05   52
 84  \w     39.00  64.00   0.50    0.05    --   86.75 -59.00  -2.34   50
 85  \w     54.00  92.00   0.50    0.05    --   86.75  22.00 -52.81   76
 86  \w     54.00 109.00   0.50    0.05    --   86.75   3.00 -19.49  110
 87  \w     59.00 104.00   0.50    0.05    --   86.75  21.00  39.01   90
 88  \w     51.00 106.00   0.50    0.05    --   86.75-103.00 -70.64  110
 89  \w    -42.00 -16.00   0.50    0.05    --   -6.75 -53.00 119.00   52
 90  \w     -2.00  27.00   0.50    0.05    --   -6.75  61.00-150.00   58
 91  \w     -1.00  26.00   0.50    0.05    --   -6.75  45.00 150.00   54
 92  \w     -7.00  18.00   0.50    0.05    --   10.00  99.00 -53.92   50
 93  \w     -6.00  19.00   0.50    0.05    --   10.00  97.00 119.02   50
 94  \w     -9.00  16.00   0.50    0.05    --   10.00 101.00-136.80   50
 95  \w      8.00  33.00   0.50    0.05    --   22.00  93.00-140.98   50
 96  \w     14.00  41.00   0.50    0.05    --   26.00  91.00  97.14   54
 97  \w     16.00  41.00   0.50    0.05    --   26.00  87.00-175.43   50
 98  \w     14.00  39.00   0.50    0.05    --   26.00  91.00-107.84   50
 99  \w     16.00  41.00   0.50    0.05    --   26.00  87.00  -3.51   50
100  \w     14.00  39.00   0.50    0.05    --   26.00  91.00 -54.95   50
101  \w     16.00  41.00   0.50    0.05    --   26.00  88.00  45.38   50
102  \w     28.00  53.00   0.50    0.05    --   30.00  75.00  22.81   50
103  \w     32.00  57.00   0.50    0.05    --   34.00  75.00-146.63   50
104  \w     33.00  58.00   0.50    0.05    --   34.00  73.00  58.01   50
105  \w     35.00  60.00   0.50    0.05    --   38.00  77.00 -50.81   50
106  \w     35.00  60.00   0.50    0.05    --   38.00  77.00 -82.98   50
107  \w     35.00  60.00   0.50    0.05    --   38.00  76.00 164.20   50
108  \w     35.00  60.00   0.50    0.05    --   38.00  77.00 129.07   50
109  \w     40.00  65.00   0.50    0.05    --   42.00  75.00  79.30   50
110  \w     39.00  64.00   0.50    0.05    --   42.00  77.00  94.52   50
111  \w     40.00  65.00   0.50    0.05    --   42.00  75.00-175.68   50
112  \w     43.00  68.00   0.50    0.05    --   46.00  76.00  11.32   50
113  \w     44.00  69.00   0.50    0.05    --   46.00  74.00 -26.55   50
114  \w     43.00  68.00   0.50    0.05    --   46.00  77.00-148.00   50
115  \w     43.00  68.00   0.50    0.05    --   46.00  76.00-106.44   50
116  \w     44.00  69.00   0.50    0.05    --   46.00  74.00 -68.02   50
117  \w     44.00  69.00   0.50    0.05    --   46.00  75.00 129.72   50
118  \w     48.00  73.00   0.50    0.05    --   50.00  74.00 173.89   50
119  \w     49.00  74.00   0.50    0.05    --   50.00  73.00  84.20   50
120  \w     47.00  72.00   0.50    0.05    --   50.00  77.00  24.48   50
121  \w     47.00  72.00   0.50    0.05    --   50.00  77.00 -60.19   50
122  \w     48.00  73.00   0.50    0.05    --   50.00  74.00-128.36   50
123  \w     47.00  72.00   0.50    0.05    --   50.00  77.00  92.38   50
124  \w     47.00  72.00   0.50    0.05    --   50.00  77.00 -11.70   50
125  \w     51.00  76.00   0.50    0.05    --   54.00  77.00 121.81   50
126  \w     51.00  76.00   0.50    0.05    --   54.00  77.00 144.09   50
127  \w     54.00  79.00   0.50    0.05    --   54.00  72.00-160.13   50
128  \w     52.00  77.00   0.50    0.05    --   54.00  74.00  43.33   50
129  \w     54.00  79.00   0.50    0.05    --   54.00  72.00-108.17   50
130  \w      9.00  37.00   0.50    0.05    --   56.98 -30.00  60.00   56
131  \w     59.00 105.00   0.50    0.05    --   56.98  30.00-120.00   92
132  \w      4.00  30.00   0.50    0.05    --   56.98 -30.00  90.00   52
133  \w      9.00  35.00   0.50    0.05    --   56.98 -30.00 120.00   52
134  \w     59.00  84.00   0.50    0.05    --   58.00  69.00 -32.36   50
135  \w     59.00  84.00   0.50    0.05    --   58.00  68.00 -83.32   50
136  \w     58.00  83.00   0.50    0.05    --   58.00  72.00 177.73   50
137  \w     63.00  88.00   0.50    0.05    --   62.00  70.00 -65.09   50
138  \w     63.00  95.00   0.50    0.05    --   62.00  72.00  66.34   64
139  \w     62.00 101.00   0.50    0.05    --   62.00  72.00  43.76   78
140  \w     61.00  86.00   0.50    0.05    --   62.00  73.00  91.94   50
141  \w     61.00  86.00   0.50    0.05    --   62.00  73.00-154.98   50
142  \w     66.00  91.00   0.50    0.05    --   66.00  71.00 123.28   50
143  \w     65.00  90.00   0.50    0.05    --   66.00  73.00 148.79   50
144  \w     64.00  89.00   0.50    0.05    --   66.00  74.00 -57.84   50
145  \w     65.00  97.00   0.50    0.05    --   66.00  73.00   7.99   64
146  \w     67.00 109.00   0.50    0.05    --   66.00  70.00  24.37   84
147  \w     64.00  89.00   0.50    0.05    --   66.00  74.00-114.02   50
148  \w     65.00 106.00   0.50    0.05    --   66.00  73.00-145.38   82
149  \w     64.00 100.00   0.50    0.05    --   66.00  74.00  72.16   72
150  \w     66.00  91.00   0.50    0.05    --   69.64  77.00 -90.00   50
151  \w     66.00  91.00   0.50    0.05    --   69.64  77.00  90.00   50
152  \w     72.00  97.00   0.50    0.05    --   69.64  61.00   0.00   50
;
_diffrn_measurement_device 'four-circle diffractometer'
_diffrn_measurement_device_type 'XtaLAB Synergy R, DW system, HyPix-Arc 150'
_diffrn_measurement_method '\w scans'
_diffrn_orient_matrix_type 'CrysAlisPro convention (1999,Acta A55,543-557)'
_diffrn_orient_matrix_UB_11 0.0813632000
_diffrn_orient_matrix_UB_12 0.0061132000
_diffrn_orient_matrix_UB_13 0.0595819000
_diffrn_orient_matrix_UB_21 -0.0172372000
_diffrn_orient_matrix_UB_22 0.1273258000
_diffrn_orient_matrix_UB_23 0.0129248000
_diffrn_orient_matrix_UB_31 -0.0608672000
_diffrn_orient_matrix_UB_32 -0.0278672000
_diffrn_orient_matrix_UB_33 0.0723385000
_diffrn_radiation_monochromator mirror
_diffrn_radiation_probe x-ray
_diffrn_radiation_type 'Cu K\a'
_diffrn_radiation_wavelength 1.54184
_diffrn_reflns_av_R_equivalents 0.0397
_diffrn_reflns_av_unetI/netI 0.0119
_diffrn_reflns_Laue_measured_fraction_full 1.000
_diffrn_reflns_Laue_measured_fraction_max 0.986
_diffrn_reflns_limit_h_max 18
_diffrn_reflns_limit_h_min -18
_diffrn_reflns_limit_k_max 14
_diffrn_reflns_limit_k_min -14
_diffrn_reflns_limit_l_max 20
_diffrn_reflns_limit_l_min -19
_diffrn_reflns_number 100530
_diffrn_reflns_point_group_measured_fraction_full 1.000
_diffrn_reflns_point_group_measured_fraction_max 0.986
_diffrn_reflns_theta_full 67.684
_diffrn_reflns_theta_max 75.992
_diffrn_reflns_theta_min 3.969
_diffrn_source 'Rotating-anode X-ray tube'
_diffrn_source_type 'Rigaku (Cu) X-ray Source'
_exptl_absorpt_coefficient_mu 1.423
_exptl_absorpt_correction_T_max 1.00000
_exptl_absorpt_correction_T_min 0.82971
_exptl_absorpt_correction_type multi-scan
_exptl_absorpt_process_details
;
CrysAlisPro 1.171.43.95a (Rigaku Oxford Diffraction, 2023)
Empirical absorption correction using spherical harmonics,
implemented in SCALE3 ABSPACK scaling algorithm.
;
_exptl_crystal_colour 'clear colourless'
_exptl_crystal_colour_lustre clear
_exptl_crystal_colour_primary colourless
_exptl_crystal_density_diffrn 1.252
_exptl_crystal_description block
_exptl_crystal_F_000 1152
_exptl_crystal_size_max 0.2
_exptl_crystal_size_mid 0.05
_exptl_crystal_size_min 0.05
_refine_diff_density_max 0.398
_refine_diff_density_min -0.402
_refine_diff_density_rms 0.047
_refine_ls_extinction_method none
_refine_ls_goodness_of_fit_ref 1.095
_refine_ls_hydrogen_treatment constr
_refine_ls_matrix_type full
_refine_ls_number_parameters 414
_refine_ls_number_reflns 5915
_refine_ls_number_restraints 47
_refine_ls_restrained_S_all 1.102
_refine_ls_R_factor_all 0.0323
_refine_ls_R_factor_gt 0.0316
_refine_ls_shift/su_max 0.001
_refine_ls_shift/su_mean 0.000
_refine_ls_structure_factor_coef Fsqd
_refine_ls_weighting_details 'w=1/[\s^2^(Fo^2^)+(0.0426P)^2^+1.5935P] where P=(Fo^2^+2Fc^2^)/3'
_refine_ls_weighting_scheme calc
_refine_ls_wR_factor_gt 0.0858
_refine_ls_wR_factor_ref 0.0864
_reflns_Friedel_coverage 0.000
_reflns_number_gt 5751
_reflns_number_total 5915
_reflns_threshold_expression 'I > 2\s(I)'
_cod_data_source_file d4sc06389a2.cif
_cod_data_source_block 069lglg24_auto
_cod_depositor_comments 'Adding full bibliography for 1573067--1573071.cif.'
_cod_original_cell_volume 2874.654(19)
_cod_database_code 1573071
_shelx_shelxl_version_number 2018/3
_chemical_oxdiff_formula 'C50 H50 Zn1'
_shelx_space_group_comment
;
The symmetry employed for this shelxl refinement is uniquely defined
by the following loop, which should always be used as a source of
symmetry information in preference to the above space-group names.
They are only intended as comments.
;
_shelx_estimated_absorpt_t_max 0.932
_shelx_estimated_absorpt_t_min 0.764
_olex2_refinement_description
;
1. Fixed Uiso
 At 1.2 times of:
  All C(H) groups
 At 1.5 times of:
  All C(H,H,H) groups
2. Restrained distances
 O3B-B1 \\sim O3A-B1
 with sigma of 0.02
 C27B-C29B \\sim C27A-C29A
 with sigma of 0.02
 C27B-C28B \\sim C27A-C28A
 with sigma of 0.02
 O3B-C28B \\sim O3A-C28A
 with sigma of 0.04
 O3B-C29B \\sim O3A-C29A
 with sigma of 0.04
 O3B-C27B \\sim O3A-C27A
 with sigma of 0.02
 C24B-C29B \\sim C24A-C29A
 with sigma of 0.04
 O2B-B1 \\sim O2A-B1
 with sigma of 0.02
 C25B-C24B \\sim C25A-C24A
 with sigma of 0.02
 O2B-C24B \\sim O2A-C24A
 with sigma of 0.02
 C29B-C28B \\sim C29A-C28A
 with sigma of 0.04
 C24B-C28B \\sim C24A-C28A
 with sigma of 0.04
 C25B-C26B \\sim C25A-C26A
 with sigma of 0.04
 C27B-C24B \\sim C27A-C24A
 with sigma of 0.02
 C26B-C24B \\sim C26A-C24A
 with sigma of 0.02
 O2B-C25B \\sim O2A-C25A
 with sigma of 0.04
 C25B-C27B \\sim C25A-C27A
 with sigma of 0.04
 O2B-C26B \\sim O2A-C26A
 with sigma of 0.04
 C27B-C26B \\sim C27A-C26A
 with sigma of 0.04
 O3B-C24B \\sim O3A-C24A
 with sigma of 0.04
 O2B-C27B \\sim O2A-C27A
 with sigma of 0.04
 B1-C27B \\sim B1-C27A
 with sigma of 0.04
 B1-C24B \\sim B1-C24A
 with sigma of 0.04
3. Uiso/Uaniso restraints and constraints
C28A \\sim C29B: within 2A with sigma of 0.005 and sigma for terminal atoms of
0.01 within 2A
C25A \\sim C28B: within 2A with sigma of 0.005 and sigma for terminal atoms of
0.01 within 2A
C26B \\sim C29A: within 2A with sigma of 0.005 and sigma for terminal atoms of
0.01 within 2A
O3B \\sim O3A: within 2A with sigma of 0.015 and sigma for terminal atoms of
0.03 within 2A
4. Others
 Sof(O2A)=Sof(C24A)=Sof(O3A)=Sof(C27A)=Sof(C29A)=Sof(H29D)=Sof(H29E)=Sof(H29F)=
 Sof(C28A)=Sof(H28D)=Sof(H28E)=Sof(H28F)=Sof(C25A)=Sof(H25D)=Sof(H25E)=
 Sof(H25F)=Sof(C26A)=Sof(H26D)=Sof(H26E)=Sof(H26F)=1-FVAR(1)
 Sof(O3B)=Sof(O2B)=Sof(C25B)=Sof(H25A)=Sof(H25B)=Sof(H25C)=Sof(C27B)=Sof(C26B)=
 Sof(H26A)=Sof(H26B)=Sof(H26C)=Sof(C24B)=Sof(C29B)=Sof(H29A)=Sof(H29B)=
 Sof(H29C)=Sof(C28B)=Sof(H28A)=Sof(H28B)=Sof(H28C)=FVAR(1)
5.a Aromatic/amide H refined with riding coordinates:
 C3(H3), C18(H18), C9(H9), C21(H21), C12(H12)
5.b Idealised Me refined as rotating group:
 C5(H5A,H5B,H5C), C1(H1A,H1B,H1C), C14(H14A,H14B,H14C), C8(H8A,H8B,H8C),
 C17(H17A,H17B,H17C), C11(H11A,H11B,H11C), C20(H20A,H20B,H20C), C23(H23A,H23B,
 H23C), C25B(H25A,H25B,H25C), C26B(H26A,H26B,H26C), C29B(H29A,H29B,H29C),
 C28B(H28A,H28B,H28C), C29A(H29D,H29E,H29F), C28A(H28D,H28E,H28F), C25A(H25D,
 H25E,H25F), C26A(H26D,H26E,H26F)
;
_olex2_submission_special_instructions 'No special instructions were received'
_oxdiff_exptl_absorpt_empirical_details
;
Empirical correction (ABSPACK) includes:
- Absorption correction using spherical harmonics
- Frame scaling
- Detector area scaling
;
_oxdiff_exptl_absorpt_empirical_full_max 1.426
_oxdiff_exptl_absorpt_empirical_full_min 0.637

loop_
_space_group_symop_operation_xyz
'x, y, z'
'-x+1/2, y+1/2, -z+1/2'
'-x, -y, -z'
'x-1/2, -y-1/2, z-1/2'

loop_
_atom_site_label
_atom_site_type_symbol
_atom_site_fract_x
_atom_site_fract_y
_atom_site_fract_z
_atom_site_U_iso_or_equiv
_atom_site_adp_type
_atom_site_occupancy
_atom_site_site_symmetry_order
_atom_site_calc_flag
_atom_site_refinement_flags_posn
_atom_site_refinement_flags_adp
_atom_site_refinement_flags_occupancy
_atom_site_disorder_assembly
_atom_site_disorder_group
Zn1 Zn 0.46607(2) 0.61888(2) 0.51485(2) 0.02251(7) Uani 1 1 d . . . . .
O1 O 0.58042(7) 0.53913(9) 0.50408(6) 0.0247(2) Uani 1 1 d . . . . .
N2 N 0.42661(8) 0.69967(10) 0.61362(7) 0.0231(2) Uani 1 1 d . . . . .
N1 N 0.42862(8) 0.73308(10) 0.43321(7) 0.0228(2) Uani 1 1 d . . . . .
O3B O 0.7376(4) 0.5079(6) 0.5064(7) 0.0340(12) Uani 0.625(4) 1 d D U P A 1
O2B O 0.6855(3) 0.6852(4) 0.5377(2) 0.0321(9) Uani 0.625(4) 1 d D . P A 1
C15 C 0.46231(10) 0.67824(12) 0.69474(9) 0.0236(3) Uani 1 1 d . . . . .
C4 C 0.36329(10) 0.77843(12) 0.60552(9) 0.0242(3) Uani 1 1 d . . . . .
C6 C 0.47263(10) 0.74488(12) 0.35609(9) 0.0233(3) Uani 1 1 d . . . . .
C13 C 0.54268(10) 0.82297(13) 0.35046(9) 0.0261(3) Uani 1 1 d . . . . .
C2 C 0.36419(10) 0.80571(12) 0.45114(9) 0.0240(3) Uani 1 1 d . . . . .
C3 C 0.32950(10) 0.81912(12) 0.53002(9) 0.0249(3) Uani 1 1 d . . . . .
H3 H 0.275691 0.861640 0.532598 0.030 Uiso 1 1 calc R U . . .
C7 C 0.44699(10) 0.67790(13) 0.28883(9) 0.0265(3) Uani 1 1 d . . . . .
C22 C 0.53310(11) 0.74395(13) 0.72567(10) 0.0277(3) Uani 1 1 d . . . . .
C16 C 0.42529(11) 0.59194(13) 0.74261(9) 0.0267(3) Uani 1 1 d . . . . .
C5 C 0.32567(11) 0.83169(14) 0.68186(10) 0.0305(3) Uani 1 1 d . . . . .
H5A H 0.300946 0.772451 0.716843 0.046 Uiso 1 1 calc R U . . .
H5B H 0.278265 0.885291 0.666096 0.046 Uiso 1 1 calc R U . . .
H5C H 0.373433 0.871819 0.712068 0.046 Uiso 1 1 calc R U . . .
C18 C 0.45906(11) 0.57574(14) 0.82207(10) 0.0293(3) Uani 1 1 d . . . . .
H18 H 0.432562 0.519787 0.855645 0.035 Uiso 1 1 calc R U . . .
C9 C 0.49198(11) 0.69257(14) 0.21553(9) 0.0295(3) Uani 1 1 d . . . . .
H9 H 0.474352 0.648432 0.169154 0.035 Uiso 1 1 calc R U . . .
C21 C 0.56670(11) 0.72205(14) 0.80486(10) 0.0304(3) Uani 1 1 d . . . . .
H21 H 0.615765 0.765392 0.825591 0.036 Uiso 1 1 calc R U . . .
C10 C 0.56159(11) 0.76938(15) 0.20791(10) 0.0302(3) Uani 1 1 d . . . . .
C19 C 0.53038(11) 0.63882(14) 0.85395(10) 0.0302(3) Uani 1 1 d . . . . .
C1 C 0.32616(11) 0.88192(14) 0.38452(10) 0.0308(3) Uani 1 1 d . . . . .
H1A H 0.373054 0.932932 0.365479 0.046 Uiso 1 1 calc R U . . .
H1B H 0.276864 0.926599 0.406387 0.046 Uiso 1 1 calc R U . . .
H1C H 0.303896 0.835661 0.338464 0.046 Uiso 1 1 calc R U . . .
C12 C 0.58628(11) 0.83367(14) 0.27591(10) 0.0298(3) Uani 1 1 d . . . . .
H12 H 0.634013 0.886309 0.271721 0.036 Uiso 1 1 calc R U . . .
C14 C 0.57066(13) 0.89458(14) 0.42312(10) 0.0346(4) Uani 1 1 d . . . . .
H14A H 0.519957 0.940907 0.440160 0.052 Uiso 1 1 calc R U . . .
H14B H 0.620230 0.944043 0.407865 0.052 Uiso 1 1 calc R U . . .
H14C H 0.590001 0.845401 0.468623 0.052 Uiso 1 1 calc R U . . .
C8 C 0.37290(12) 0.59198(15) 0.29490(11) 0.0350(4) Uani 1 1 d . . . . .
H8A H 0.394297 0.526655 0.326839 0.052 Uiso 1 1 calc R U . . .
H8B H 0.354436 0.567130 0.239662 0.052 Uiso 1 1 calc R U . . .
H8C H 0.321779 0.626271 0.322142 0.052 Uiso 1 1 calc R U . . .
C17 C 0.35061(12) 0.51891(15) 0.70883(11) 0.0346(4) Uani 1 1 d . . . . .
H17A H 0.306941 0.566358 0.679078 0.052 Uiso 1 1 calc R U . . .
H17B H 0.321215 0.480265 0.754114 0.052 Uiso 1 1 calc R U . . .
H17C H 0.375050 0.462561 0.671290 0.052 Uiso 1 1 calc R U . . .
C11 C 0.60890(13) 0.78115(18) 0.12747(10) 0.0405(4) Uani 1 1 d . . . . .
H11A H 0.632086 0.707197 0.110850 0.061 Uiso 1 1 calc R U . . .
H11B H 0.658626 0.834709 0.134075 0.061 Uiso 1 1 calc R U . . .
H11C H 0.566709 0.809193 0.085252 0.061 Uiso 1 1 calc R U . . .
C20 C 0.56780(13) 0.61671(17) 0.93940(11) 0.0401(4) Uani 1 1 d . . . . .
H20A H 0.519509 0.621275 0.978947 0.060 Uiso 1 1 calc R U . . .
H20B H 0.613556 0.673494 0.953104 0.060 Uiso 1 1 calc R U . . .
H20C H 0.594610 0.541005 0.941562 0.060 Uiso 1 1 calc R U . . .
C23 C 0.57110(12) 0.83942(15) 0.67565(11) 0.0365(4) Uani 1 1 d . . . . .
H23A H 0.591365 0.809822 0.623031 0.055 Uiso 1 1 calc R U . . .
H23B H 0.621801 0.873558 0.705756 0.055 Uiso 1 1 calc R U . . .
H23C H 0.524799 0.896867 0.665681 0.055 Uiso 1 1 calc R U . . .
B1 B 0.66391(13) 0.57682(15) 0.51375(11) 0.0274(4) Uani 1 1 d D . . . .
C25B C 0.8193(9) 0.7985(8) 0.5404(6) 0.0403(18) Uani 0.625(4) 1 d D . P A 1
H25A H 0.884419 0.795621 0.548315 0.060 Uiso 0.625(4) 1 calc R U P A 1
H25B H 0.794587 0.857173 0.575895 0.060 Uiso 0.625(4) 1 calc R U P A 1
H25C H 0.804612 0.816343 0.482874 0.060 Uiso 0.625(4) 1 calc R U P A 1
C27B C 0.8162(3) 0.5806(4) 0.5134(3) 0.0359(10) Uani 0.625(4) 1 d D . P A 1
C26B C 0.7834(2) 0.6671(3) 0.65476(18) 0.0395(7) Uani 0.625(4) 1 d D U P A 1
H26A H 0.845913 0.669448 0.674170 0.059 Uiso 0.625(4) 1 calc R U P A 1
H26B H 0.757337 0.593492 0.668307 0.059 Uiso 0.625(4) 1 calc R U P A 1
H26C H 0.749649 0.727407 0.681449 0.059 Uiso 0.625(4) 1 calc R U P A 1
C24B C 0.77921(18) 0.6842(2) 0.56223(19) 0.0335(7) Uani 0.625(4) 1 d D . P A 1
C29B C 0.8903(3) 0.5153(4) 0.5593(3) 0.0506(10) Uani 0.625(4) 1 d D U P A 1
H29A H 0.941008 0.565924 0.570873 0.076 Uiso 0.625(4) 1 calc R U P A 1
H29B H 0.910084 0.451837 0.525430 0.076 Uiso 0.625(4) 1 calc R U P A 1
H29C H 0.867362 0.486197 0.611111 0.076 Uiso 0.625(4) 1 calc R U P A 1
C28B C 0.8433(3) 0.6091(4) 0.4271(2) 0.0563(11) Uani 0.625(4) 1 d D U P A 1
H28A H 0.793451 0.646492 0.398028 0.085 Uiso 0.625(4) 1 calc R U P A 1
H28B H 0.858990 0.539335 0.398170 0.085 Uiso 0.625(4) 1 calc R U P A 1
H28C H 0.895202 0.659831 0.429219 0.085 Uiso 0.625(4) 1 calc R U P A 1
O2A O 0.6817(5) 0.6931(7) 0.5092(4) 0.0334(15) Uani 0.375(4) 1 d D . P A 2
C24A C 0.7777(3) 0.7047(4) 0.5017(3) 0.0368(13) Uani 0.375(4) 1 d D . P A 2
O3A O 0.7390(7) 0.5127(11) 0.5226(13) 0.045(4) Uani 0.375(4) 1 d D U P A 2
C27A C 0.8097(6) 0.5934(8) 0.5452(5) 0.051(2) Uani 0.375(4) 1 d D . P A 2
C29A C 0.8120(5) 0.5996(7) 0.6391(5) 0.066(2) Uani 0.375(4) 1 d D U P A 2
H29D H 0.860601 0.649903 0.657465 0.099 Uiso 0.375(4) 1 calc R U P A 2
H29E H 0.822028 0.523686 0.661825 0.099 Uiso 0.375(4) 1 calc R U P A 2
H29F H 0.754828 0.629150 0.658156 0.099 Uiso 0.375(4) 1 calc R U P A 2
C28A C 0.8968(5) 0.5494(8) 0.5110(8) 0.083(3) Uani 0.375(4) 1 d D U P A 2
H28D H 0.889931 0.538960 0.451544 0.124 Uiso 0.375(4) 1 calc R U P A 2
H28E H 0.911997 0.476782 0.536925 0.124 Uiso 0.375(4) 1 calc R U P A 2
H28F H 0.944779 0.604123 0.522617 0.124 Uiso 0.375(4) 1 calc R U P A 2
C25A C 0.7965(5) 0.7103(8) 0.4112(4) 0.069(2) Uani 0.375(4) 1 d D U P A 2
H25D H 0.776789 0.639810 0.384652 0.104 Uiso 0.375(4) 1 calc R U P A 2
H25E H 0.860843 0.720337 0.403656 0.104 Uiso 0.375(4) 1 calc R U P A 2
H25F H 0.764014 0.774326 0.386513 0.104 Uiso 0.375(4) 1 calc R U P A 2
C26A C 0.8072(17) 0.8133(14) 0.5452(13) 0.056(5) Uani 0.375(4) 1 d D . P A 2
H26D H 0.782474 0.878798 0.515593 0.084 Uiso 0.375(4) 1 calc R U P A 2
H26E H 0.872680 0.817717 0.546506 0.084 Uiso 0.375(4) 1 calc R U P A 2
H26F H 0.785412 0.813007 0.601506 0.084 Uiso 0.375(4) 1 calc R U P A 2

loop_
_atom_site_aniso_label
_atom_site_aniso_U_11
_atom_site_aniso_U_22
_atom_site_aniso_U_33
_atom_site_aniso_U_23
_atom_site_aniso_U_13
_atom_site_aniso_U_12
Zn1 0.02813(12) 0.01700(11) 0.02267(12) -0.00097(7) 0.00665(8) 0.00145(7)
O1 0.0275(5) 0.0192(5) 0.0277(5) -0.0026(4) 0.0064(4) 0.0001(4)
N2 0.0275(6) 0.0192(6) 0.0229(6) -0.0017(5) 0.0070(5) -0.0006(5)
N1 0.0278(6) 0.0184(6) 0.0225(6) -0.0005(5) 0.0065(5) 0.0006(5)
O3B 0.0248(18) 0.0286(18) 0.049(3) -0.0122(14) 0.0017(13) 0.0026(14)
O2B 0.0299(13) 0.0248(13) 0.041(2) -0.0077(16) -0.0003(16) -0.0025(9)
C15 0.0279(7) 0.0207(7) 0.0225(7) -0.0022(5) 0.0067(6) 0.0013(6)
C4 0.0252(7) 0.0199(7) 0.0279(7) -0.0034(6) 0.0089(6) -0.0028(5)
C6 0.0282(7) 0.0198(7) 0.0222(7) 0.0011(5) 0.0050(6) 0.0030(6)
C13 0.0309(8) 0.0225(7) 0.0251(7) 0.0001(6) 0.0045(6) -0.0003(6)
C2 0.0264(7) 0.0186(7) 0.0272(7) -0.0001(5) 0.0029(6) -0.0019(5)
C3 0.0249(7) 0.0205(7) 0.0295(8) -0.0019(6) 0.0069(6) 0.0019(5)
C7 0.0293(7) 0.0243(7) 0.0259(7) -0.0018(6) 0.0007(6) 0.0025(6)
C22 0.0312(8) 0.0225(7) 0.0295(8) -0.0014(6) 0.0048(6) -0.0007(6)
C16 0.0304(8) 0.0243(7) 0.0258(7) -0.0012(6) 0.0087(6) -0.0003(6)
C5 0.0343(8) 0.0287(8) 0.0288(8) -0.0045(6) 0.0094(6) 0.0037(7)
C18 0.0355(8) 0.0271(8) 0.0256(7) 0.0023(6) 0.0106(6) 0.0014(6)
C9 0.0350(8) 0.0303(8) 0.0232(7) -0.0034(6) -0.0001(6) 0.0048(6)
C21 0.0317(8) 0.0281(8) 0.0313(8) -0.0056(6) 0.0011(6) -0.0007(6)
C10 0.0319(8) 0.0353(9) 0.0235(7) 0.0032(6) 0.0054(6) 0.0076(7)
C19 0.0354(8) 0.0310(8) 0.0244(7) -0.0033(6) 0.0047(6) 0.0068(7)
C1 0.0326(8) 0.0291(8) 0.0309(8) 0.0033(6) 0.0047(6) 0.0060(6)
C12 0.0312(8) 0.0305(8) 0.0280(8) 0.0034(6) 0.0060(6) -0.0022(6)
C14 0.0450(10) 0.0293(8) 0.0297(8) -0.0037(7) 0.0050(7) -0.0107(7)
C8 0.0389(9) 0.0333(9) 0.0328(9) -0.0058(7) 0.0017(7) -0.0070(7)
C17 0.0389(9) 0.0316(8) 0.0334(8) 0.0054(7) 0.0043(7) -0.0099(7)
C11 0.0406(10) 0.0550(11) 0.0263(8) 0.0032(8) 0.0089(7) 0.0056(8)
C20 0.0449(10) 0.0476(11) 0.0278(8) 0.0006(7) 0.0009(7) 0.0048(8)
C23 0.0392(9) 0.0305(9) 0.0397(9) 0.0042(7) -0.0009(7) -0.0112(7)
B1 0.0351(9) 0.0220(8) 0.0255(8) -0.0027(6) 0.0074(7) -0.0002(7)
C25B 0.047(4) 0.033(3) 0.040(3) 0.005(2) -0.005(3) -0.014(3)
C27B 0.0277(17) 0.037(2) 0.043(2) -0.0112(18) 0.0040(16) -0.0044(14)
C26B 0.0412(16) 0.0405(18) 0.0368(15) -0.0037(13) -0.0007(12) -0.0094(14)
C24B 0.0294(13) 0.0313(15) 0.0397(19) -0.0041(12) -0.0002(11) -0.0077(11)
C29B 0.0311(16) 0.050(2) 0.070(3) -0.0146(19) -0.0064(18) 0.0033(15)
C28B 0.053(2) 0.069(2) 0.0479(19) -0.0135(17) 0.0208(16) -0.0237(18)
O2A 0.027(2) 0.029(2) 0.044(4) -0.002(3) 0.002(3) -0.0059(15)
C24A 0.031(2) 0.042(3) 0.038(3) -0.004(2) 0.0081(19) -0.012(2)
O3A 0.031(3) 0.035(4) 0.069(9) -0.007(3) -0.004(3) -0.013(3)
C27A 0.032(3) 0.037(4) 0.084(7) -0.018(5) -0.001(4) -0.008(3)
C29A 0.066(4) 0.050(4) 0.081(4) 0.012(3) -0.032(3) -0.022(3)
C28A 0.035(3) 0.069(5) 0.143(8) -0.022(5) -0.003(5) 0.003(3)
C25A 0.064(4) 0.102(5) 0.042(3) -0.014(3) 0.022(3) -0.047(4)
C26A 0.042(6) 0.046(7) 0.079(9) -0.009(5) 0.004(5) -0.019(5)

loop_
_atom_type_symbol
_atom_type_description
_atom_type_scat_dispersion_real
_atom_type_scat_dispersion_imag
_atom_type_scat_source
C C 0.0181 0.0091 'International Tables Vol C Tables 4.2.6.8 and 6.1.1.4'
H H 0.0000 0.0000 'International Tables Vol C Tables 4.2.6.8 and 6.1.1.4'
B B 0.0090 0.0039 'International Tables Vol C Tables 4.2.6.8 and 6.1.1.4'
N N 0.0311 0.0180 'International Tables Vol C Tables 4.2.6.8 and 6.1.1.4'
O O 0.0492 0.0322 'International Tables Vol C Tables 4.2.6.8 and 6.1.1.4'
Zn Zn -1.5491 0.6778 'International Tables Vol C Tables 4.2.6.8 and 6.1.1.4'

loop_
_geom_angle_atom_site_label_1
_geom_angle_atom_site_label_2
_geom_angle_atom_site_label_3
_geom_angle
_geom_angle_site_symmetry_1
_geom_angle_site_symmetry_3
_geom_angle_publ_flag
O1 Zn1 Zn1 39.79(3) 3_666 3_666 ?
O1 Zn1 Zn1 41.00(3) . 3_666 ?
O1 Zn1 O1 80.78(5) . 3_666 ?
O1 Zn1 N2 125.61(5) . . ?
O1 Zn1 N1 120.24(5) . . ?
N2 Zn1 Zn1 133.34(4) . 3_666 ?
N2 Zn1 O1 117.69(5) . 3_666 ?
N1 Zn1 Zn1 128.25(4) . 3_666 ?
N1 Zn1 O1 116.13(5) . 3_666 ?
N1 Zn1 N2 97.71(5) . . ?
Zn1 O1 Zn1 99.22(5) . 3_666 ?
B1 O1 Zn1 130.17(10) . . ?
B1 O1 Zn1 130.38(10) . 3_666 ?
C15 N2 Zn1 123.61(9) . . ?
C4 N2 Zn1 118.84(10) . . ?
C4 N2 C15 117.55(12) . . ?
C6 N1 Zn1 121.90(9) . . ?
C2 N1 Zn1 119.42(10) . . ?
C2 N1 C6 118.58(12) . . ?
B1 O3B C27B 106.9(5) . . ?
B1 O2B C24B 106.9(4) . . ?
C22 C15 N2 119.76(13) . . ?
C22 C15 C16 120.52(14) . . ?
C16 C15 N2 119.72(13) . . ?
N2 C4 C3 124.52(13) . . ?
N2 C4 C5 119.06(14) . . ?
C3 C4 C5 116.40(13) . . ?
C13 C6 N1 118.61(13) . . ?
C7 C6 N1 120.47(13) . . ?
C7 C6 C13 120.90(14) . . ?
C6 C13 C14 120.87(14) . . ?
C12 C13 C6 118.75(14) . . ?
C12 C13 C14 120.38(14) . . ?
N1 C2 C3 123.97(14) . . ?
N1 C2 C1 119.34(13) . . ?
C3 C2 C1 116.67(13) . . ?
C4 C3 C2 129.02(14) . . ?
C4 C3 H3 115.5 . . ?
C2 C3 H3 115.5 . . ?
C6 C7 C8 121.22(14) . . ?
C9 C7 C6 118.16(15) . . ?
C9 C7 C8 120.62(14) . . ?
C15 C22 C21 118.90(14) . . ?
C15 C22 C23 120.77(14) . . ?
C21 C22 C23 120.31(15) . . ?
C15 C16 C17 120.75(14) . . ?
C18 C16 C15 118.48(15) . . ?
C18 C16 C17 120.77(14) . . ?
C4 C5 H5A 109.5 . . ?
C4 C5 H5B 109.5 . . ?
C4 C5 H5C 109.5 . . ?
H5A C5 H5B 109.5 . . ?
H5A C5 H5C 109.5 . . ?
H5B C5 H5C 109.5 . . ?
C16 C18 H18 118.9 . . ?
C19 C18 C16 122.14(15) . . ?
C19 C18 H18 118.9 . . ?
C7 C9 H9 118.8 . . ?
C10 C9 C7 122.34(15) . . ?
C10 C9 H9 118.8 . . ?
C22 C21 H21 119.1 . . ?
C19 C21 C22 121.77(15) . . ?
C19 C21 H21 119.1 . . ?
C9 C10 C11 120.32(16) . . ?
C12 C10 C9 118.22(14) . . ?
C12 C10 C11 121.46(16) . . ?
C18 C19 C20 121.03(16) . . ?
C21 C19 C18 118.13(15) . . ?
C21 C19 C20 120.83(16) . . ?
C2 C1 H1A 109.5 . . ?
C2 C1 H1B 109.5 . . ?
C2 C1 H1C 109.5 . . ?
H1A C1 H1B 109.5 . . ?
H1A C1 H1C 109.5 . . ?
H1B C1 H1C 109.5 . . ?
C13 C12 H12 119.2 . . ?
C10 C12 C13 121.62(15) . . ?
C10 C12 H12 119.2 . . ?
C13 C14 H14A 109.5 . . ?
C13 C14 H14B 109.5 . . ?
C13 C14 H14C 109.5 . . ?
H14A C14 H14B 109.5 . . ?
H14A C14 H14C 109.5 . . ?
H14B C14 H14C 109.5 . . ?
C7 C8 H8A 109.5 . . ?
C7 C8 H8B 109.5 . . ?
C7 C8 H8C 109.5 . . ?
H8A C8 H8B 109.5 . . ?
H8A C8 H8C 109.5 . . ?
H8B C8 H8C 109.5 . . ?
C16 C17 H17A 109.5 . . ?
C16 C17 H17B 109.5 . . ?
C16 C17 H17C 109.5 . . ?
H17A C17 H17B 109.5 . . ?
H17A C17 H17C 109.5 . . ?
H17B C17 H17C 109.5 . . ?
C10 C11 H11A 109.5 . . ?
C10 C11 H11B 109.5 . . ?
C10 C11 H11C 109.5 . . ?
H11A C11 H11B 109.5 . . ?
H11A C11 H11C 109.5 . . ?
H11B C11 H11C 109.5 . . ?
C19 C20 H20A 109.5 . . ?
C19 C20 H20B 109.5 . . ?
C19 C20 H20C 109.5 . . ?
H20A C20 H20B 109.5 . . ?
H20A C20 H20C 109.5 . . ?
H20B C20 H20C 109.5 . . ?
C22 C23 H23A 109.5 . . ?
C22 C23 H23B 109.5 . . ?
C22 C23 H23C 109.5 . . ?
H23A C23 H23B 109.5 . . ?
H23A C23 H23C 109.5 . . ?
H23B C23 H23C 109.5 . . ?
O1 B1 O3B 122.8(3) . . ?
O1 B1 O2B 123.9(3) . . ?
O1 B1 O2A 120.0(4) . . ?
O1 B1 O3A 126.6(5) . . ?
O2B B1 O3B 113.1(4) . . ?
O3A B1 O2A 113.3(6) . . ?
H25A C25B H25B 109.5 . . ?
H25A C25B H25C 109.5 . . ?
H25B C25B H25C 109.5 . . ?
C24B C25B H25A 109.5 . . ?
C24B C25B H25B 109.5 . . ?
C24B C25B H25C 109.5 . . ?
O3B C27B C24B 101.9(4) . . ?
O3B C27B C29B 108.3(5) . . ?
O3B C27B C28B 107.0(6) . . ?
C29B C27B C24B 113.9(4) . . ?
C28B C27B C24B 113.9(4) . . ?
C28B C27B C29B 111.1(4) . . ?
H26A C26B H26B 109.5 . . ?
H26A C26B H26C 109.5 . . ?
H26B C26B H26C 109.5 . . ?
C24B C26B H26A 109.5 . . ?
C24B C26B H26B 109.5 . . ?
C24B C26B H26C 109.5 . . ?
O2B C24B C25B 108.2(6) . . ?
O2B C24B C27B 102.5(3) . . ?
O2B C24B C26B 107.0(3) . . ?
C25B C24B C27B 115.3(6) . . ?
C26B C24B C25B 110.0(4) . . ?
C26B C24B C27B 113.1(3) . . ?
C27B C29B H29A 109.5 . . ?
C27B C29B H29B 109.5 . . ?
C27B C29B H29C 109.5 . . ?
H29A C29B H29B 109.5 . . ?
H29A C29B H29C 109.5 . . ?
H29B C29B H29C 109.5 . . ?
C27B C28B H28A 109.5 . . ?
C27B C28B H28B 109.5 . . ?
C27B C28B H28C 109.5 . . ?
H28A C28B H28B 109.5 . . ?
H28A C28B H28C 109.5 . . ?
H28B C28B H28C 109.5 . . ?
B1 O2A C24A 106.6(6) . . ?
O2A C24A C27A 100.1(5) . . ?
O2A C24A C25A 107.0(5) . . ?
O2A C24A C26A 108.5(11) . . ?
C25A C24A C27A 114.7(6) . . ?
C25A C24A C26A 111.0(9) . . ?
C26A C24A C27A 114.5(9) . . ?
B1 O3A C27A 104.7(9) . . ?
O3A C27A C24A 102.8(8) . . ?
O3A C27A C29A 106.4(10) . . ?
O3A C27A C28A 107.8(8) . . ?
C29A C27A C24A 114.4(7) . . ?
C28A C27A C24A 112.2(8) . . ?
C28A C27A C29A 112.5(8) . . ?
C27A C29A H29D 109.5 . . ?
C27A C29A H29E 109.5 . . ?
C27A C29A H29F 109.5 . . ?
H29D C29A H29E 109.5 . . ?
H29D C29A H29F 109.5 . . ?
H29E C29A H29F 109.5 . . ?
C27A C28A H28D 109.5 . . ?
C27A C28A H28E 109.5 . . ?
C27A C28A H28F 109.5 . . ?
H28D C28A H28E 109.5 . . ?
H28D C28A H28F 109.5 . . ?
H28E C28A H28F 109.5 . . ?
C24A C25A H25D 109.5 . . ?
C24A C25A H25E 109.5 . . ?
C24A C25A H25F 109.5 . . ?
H25D C25A H25E 109.5 . . ?
H25D C25A H25F 109.5 . . ?
H25E C25A H25F 109.5 . . ?
C24A C26A H26D 109.5 . . ?
C24A C26A H26E 109.5 . . ?
C24A C26A H26F 109.5 . . ?
H26D C26A H26E 109.5 . . ?
H26D C26A H26F 109.5 . . ?
H26E C26A H26F 109.5 . . ?

loop_
_geom_bond_atom_site_label_1
_geom_bond_atom_site_label_2
_geom_bond_distance
_geom_bond_site_symmetry_2
_geom_bond_publ_flag
Zn1 Zn1 3.0281(4) 3_666 ?
Zn1 O1 2.0125(10) 3_666 ?
Zn1 O1 1.9631(10) . ?
Zn1 N2 1.9722(12) . ?
Zn1 N1 1.9662(12) . ?
O1 B1 1.331(2) . ?
N2 C15 1.4362(19) . ?
N2 C4 1.331(2) . ?
N1 C6 1.4381(18) . ?
N1 C2 1.3272(19) . ?
O3B B1 1.377(6) . ?
O3B C27B 1.458(7) . ?
O2B B1 1.374(5) . ?
O2B C24B 1.448(5) . ?
C15 C22 1.397(2) . ?
C15 C16 1.404(2) . ?
C4 C3 1.403(2) . ?
C4 C5 1.513(2) . ?
C6 C13 1.400(2) . ?
C6 C7 1.398(2) . ?
C13 C12 1.397(2) . ?
C13 C14 1.506(2) . ?
C2 C3 1.406(2) . ?
C2 C1 1.511(2) . ?
C3 H3 0.9500 . ?
C7 C9 1.395(2) . ?
C7 C8 1.507(2) . ?
C22 C21 1.398(2) . ?
C22 C23 1.510(2) . ?
C16 C18 1.392(2) . ?
C16 C17 1.505(2) . ?
C5 H5A 0.9800 . ?
C5 H5B 0.9800 . ?
C5 H5C 0.9800 . ?
C18 H18 0.9500 . ?
C18 C19 1.391(2) . ?
C9 H9 0.9500 . ?
C9 C10 1.388(2) . ?
C21 H21 0.9500 . ?
C21 C19 1.386(2) . ?
C10 C12 1.386(2) . ?
C10 C11 1.510(2) . ?
C19 C20 1.511(2) . ?
C1 H1A 0.9800 . ?
C1 H1B 0.9800 . ?
C1 H1C 0.9800 . ?
C12 H12 0.9500 . ?
C14 H14A 0.9800 . ?
C14 H14B 0.9800 . ?
C14 H14C 0.9800 . ?
C8 H8A 0.9800 . ?
C8 H8B 0.9800 . ?
C8 H8C 0.9800 . ?
C17 H17A 0.9800 . ?
C17 H17B 0.9800 . ?
C17 H17C 0.9800 . ?
C11 H11A 0.9800 . ?
C11 H11B 0.9800 . ?
C11 H11C 0.9800 . ?
C20 H20A 0.9800 . ?
C20 H20B 0.9800 . ?
C20 H20C 0.9800 . ?
C23 H23A 0.9800 . ?
C23 H23B 0.9800 . ?
C23 H23C 0.9800 . ?
B1 O2A 1.401(8) . ?
B1 O3A 1.359(12) . ?
C25B H25A 0.9800 . ?
C25B H25B 0.9800 . ?
C25B H25C 0.9800 . ?
C25B C24B 1.522(9) . ?
C27B C24B 1.568(5) . ?
C27B C29B 1.531(7) . ?
C27B C28B 1.508(6) . ?
C26B H26A 0.9800 . ?
C26B H26B 0.9800 . ?
C26B H26C 0.9800 . ?
C26B C24B 1.521(4) . ?
C29B H29A 0.9800 . ?
C29B H29B 0.9800 . ?
C29B H29C 0.9800 . ?
C28B H28A 0.9800 . ?
C28B H28B 0.9800 . ?
C28B H28C 0.9800 . ?
O2A C24A 1.450(9) . ?
C24A C27A 1.563(10) . ?
C24A C25A 1.509(7) . ?
C24A C26A 1.525(14) . ?
O3A C27A 1.464(11) . ?
C27A C29A 1.531(10) . ?
C27A C28A 1.520(11) . ?
C29A H29D 0.9800 . ?
C29A H29E 0.9800 . ?
C29A H29F 0.9800 . ?
C28A H28D 0.9800 . ?
C28A H28E 0.9800 . ?
C28A H28F 0.9800 . ?
C25A H25D 0.9800 . ?
C25A H25E 0.9800 . ?
C25A H25F 0.9800 . ?
C26A H26D 0.9800 . ?
C26A H26E 0.9800 . ?
C26A H26F 0.9800 . ?

loop_
_geom_torsion_atom_site_label_1
_geom_torsion_atom_site_label_2
_geom_torsion_atom_site_label_3
_geom_torsion_atom_site_label_4
_geom_torsion
_geom_torsion_site_symmetry_1
_geom_torsion_site_symmetry_2
_geom_torsion_site_symmetry_3
_geom_torsion_site_symmetry_4
_geom_torsion_publ_flag
Zn1 O1 B1 O3B 4.6(6) 3_666 . . . ?
Zn1 O1 B1 O3B 177.8(6) . . . . ?
Zn1 O1 B1 O2B -170.4(2) 3_666 . . . ?
Zn1 O1 B1 O2B 2.7(3) . . . . ?
Zn1 O1 B1 O2A -20.1(4) . . . . ?
Zn1 O1 B1 O2A 166.7(3) 3_666 . . . ?
Zn1 O1 B1 O3A 164.8(11) . . . . ?
Zn1 O1 B1 O3A -8.4(11) 3_666 . . . ?
Zn1 N2 C15 C22 93.96(15) . . . . ?
Zn1 N2 C15 C16 -86.55(15) . . . . ?
Zn1 N2 C4 C3 -8.3(2) . . . . ?
Zn1 N2 C4 C5 173.47(11) . . . . ?
Zn1 N1 C6 C13 -93.17(15) . . . . ?
Zn1 N1 C6 C7 85.51(16) . . . . ?
Zn1 N1 C2 C3 10.5(2) . . . . ?
Zn1 N1 C2 C1 -171.15(11) . . . . ?
O1 B1 O2A C24A -166.2(3) . . . . ?
O1 B1 O3A C27A -170.5(6) . . . . ?
N2 C15 C22 C21 179.77(13) . . . . ?
N2 C15 C22 C23 1.6(2) . . . . ?
N2 C15 C16 C18 -177.72(13) . . . . ?
N2 C15 C16 C17 2.1(2) . . . . ?
N2 C4 C3 C2 -14.0(3) . . . . ?
N1 C6 C13 C12 179.24(14) . . . . ?
N1 C6 C13 C14 -0.9(2) . . . . ?
N1 C6 C7 C9 -179.87(14) . . . . ?
N1 C6 C7 C8 0.1(2) . . . . ?
N1 C2 C3 C4 12.7(3) . . . . ?
O3B C27B C24B O2B -29.1(6) . . . . ?
O3B C27B C24B C25B -146.4(7) . . . . ?
O3B C27B C24B C26B 85.7(6) . . . . ?
C15 N2 C4 C3 171.82(14) . . . . ?
C15 N2 C4 C5 -6.4(2) . . . . ?
C15 C22 C21 C19 -1.5(2) . . . . ?
C15 C16 C18 C19 -2.8(2) . . . . ?
C4 N2 C15 C22 -86.19(17) . . . . ?
C4 N2 C15 C16 93.29(17) . . . . ?
C6 N1 C2 C3 -165.82(14) . . . . ?
C6 N1 C2 C1 12.5(2) . . . . ?
C6 C13 C12 C10 0.2(2) . . . . ?
C6 C7 C9 C10 1.1(2) . . . . ?
C13 C6 C7 C9 -1.2(2) . . . . ?
C13 C6 C7 C8 178.75(15) . . . . ?
C2 N1 C6 C13 83.09(18) . . . . ?
C2 N1 C6 C7 -98.23(17) . . . . ?
C7 C6 C13 C12 0.6(2) . . . . ?
C7 C6 C13 C14 -179.60(15) . . . . ?
C7 C9 C10 C12 -0.4(2) . . . . ?
C7 C9 C10 C11 179.28(15) . . . . ?
C22 C15 C16 C18 1.8(2) . . . . ?
C22 C15 C16 C17 -178.42(14) . . . . ?
C22 C21 C19 C18 0.5(2) . . . . ?
C22 C21 C19 C20 -179.96(15) . . . . ?
C16 C15 C22 C21 0.3(2) . . . . ?
C16 C15 C22 C23 -177.89(15) . . . . ?
C16 C18 C19 C21 1.6(2) . . . . ?
C16 C18 C19 C20 -177.86(15) . . . . ?
C5 C4 C3 C2 164.28(15) . . . . ?
C9 C10 C12 C13 -0.3(2) . . . . ?
C1 C2 C3 C4 -165.65(15) . . . . ?
C14 C13 C12 C10 -179.60(16) . . . . ?
C8 C7 C9 C10 -178.85(15) . . . . ?
C17 C16 C18 C19 177.41(15) . . . . ?
C11 C10 C12 C13 -179.97(16) . . . . ?
C23 C22 C21 C19 176.71(16) . . . . ?
B1 O3B C27B C24B 23.7(8) . . . . ?
B1 O3B C27B C29B 144.0(6) . . . . ?
B1 O3B C27B C28B -96.1(7) . . . . ?
B1 O2B C24B C25B 146.7(5) . . . . ?
B1 O2B C24B C27B 24.4(4) . . . . ?
B1 O2B C24B C26B -94.9(3) . . . . ?
B1 O2A C24A C27A -26.8(6) . . . . ?
B1 O2A C24A C25A 93.2(6) . . . . ?
B1 O2A C24A C26A -147.0(9) . . . . ?
B1 O3A C27A C24A -30.0(14) . . . . ?
B1 O3A C27A C29A 90.5(13) . . . . ?
B1 O3A C27A C28A -148.7(11) . . . . ?
C27B O3B B1 O1 174.8(4) . . . . ?
C27B O3B B1 O2B -9.7(9) . . . . ?
C24B O2B B1 O1 165.0(2) . . . . ?
C24B O2B B1 O3B -10.5(6) . . . . ?
C29B C27B C24B O2B -145.5(4) . . . . ?
C29B C27B C24B C25B 97.2(6) . . . . ?
C29B C27B C24B C26B -30.6(5) . . . . ?
C28B C27B C24B O2B 85.7(4) . . . . ?
C28B C27B C24B C25B -31.6(6) . . . . ?
C28B C27B C24B C26B -159.5(3) . . . . ?
O2A B1 O3A C27A 14.2(15) . . . . ?
O2A C24A C27A O3A 34.6(9) . . . . ?
O2A C24A C27A C29A -80.2(7) . . . . ?
O2A C24A C27A C28A 150.2(7) . . . . ?
O3A B1 O2A C24A 9.5(11) . . . . ?
C25A C24A C27A O3A -79.6(9) . . . . ?
C25A C24A C27A C29A 165.6(6) . . . . ?
C25A C24A C27A C28A 35.9(8) . . . . ?
C26A C24A C27A O3A 150.4(13) . . . . ?
C26A C24A C27A C29A 35.5(13) . . . . ?
C26A C24A C27A C28A -94.1(13) . . . . ?
